data_7717553
loop_
_publ_author_name
'Patra, Kamaless'
'Brennessel, William W.'
'Matson, Ellen'

_publ_section_title
;
 pKa of Alcohols Dictate their Reactivity with Reduced Uranium-substituted
 Thiomolybdate Clusters
;
_journal_name_full 'Dalton Transactions'
_journal_paper_doi 10.1039/D4DT02803A
_journal_year 2024
_chemical_formula_moiety 'C42 H72 Mo3 O3 S4 U'
_chemical_formula_sum 'C42 H72 Mo3 O3 S4 U'
_chemical_formula_weight 1279.08
_space_group_crystal_system monoclinic
_space_group_IT_number 14
_space_group_name_Hall '-P 2yn'
_space_group_name_H-M_alt 'P 1 21/n 1'
_atom_sites_solution_hydrogens geom
_atom_sites_solution_primary dual
_atom_sites_solution_secondary difmap
_audit_creation_date 2024-08-27
_audit_creation_method
;
Olex2 1.5-ac6-015
(compiled 2023.12.04 svn.r209d9fb2 for Rigaku Oxford Diffraction, GUI svn.r6873)
;
_audit_update_record
;
2024-10-04 deposited with the CCDC.	2024-11-20 downloaded from the CCDC.
;
_cell_angle_alpha 90
_cell_angle_beta 96.2794(6)
_cell_angle_gamma 90
_cell_formula_units_Z 4
_cell_length_a 10.97728(7)
_cell_length_b 17.85746(11)
_cell_length_c 24.61165(16)
_cell_measurement_reflns_used 46310
_cell_measurement_temperature 100.00(10)
_cell_measurement_theta_max 79.4510
_cell_measurement_theta_min 3.0080
_cell_volume 4795.59(5)
_computing_cell_refinement 'CrysAlisPro 1.171.43.118a (Rigaku OD, 2024)'
_computing_data_collection 'CrysAlisPro system (CCD 43.118a 64-bit (release 27-03-2024))'
_computing_data_reduction 'CrysAlisPro 1.171.43.118a (Rigaku OD, 2024)'
_computing_molecular_graphics 'Olex2 1.5-ac6-015 (Dolomanov et al., 2009)'
_computing_publication_material 'Olex2 1.5-ac6-015 (Dolomanov et al., 2009)'
_computing_structure_refinement 'SHELXL 2019/3 (Sheldrick, 2015b)'
_computing_structure_solution 'SHELXT 2018/2 (Sheldrick, 2015a)'
_diffrn_ambient_environment N~2~
_diffrn_ambient_temperature 100.00(10)
_diffrn_detector 'Hybrid Pixel Array Detector'
_diffrn_detector_area_resol_mean 10.0000
_diffrn_detector_type HyPix
_diffrn_measured_fraction_theta_full 0.999
_diffrn_measured_fraction_theta_max 0.986
_diffrn_measurement_details
;
List of Runs (angles in degrees, time in seconds):

  # Type    Start    End  Width  t~exp~   \w     \q     \k     \f   Frames
#--------------------------------------------------------------------------
  1  \w    -26.00  27.00   0.50    0.33    --  -47.28  34.00-157.00  106
  2  \w   -121.00 -34.00   0.50    0.33    --  -47.28 -34.00  45.00  174
  3  \w     34.00 121.00   0.50    0.33    --   47.28  34.00-157.00  174
  4  \w    -26.00  52.00   0.50    0.33    --   47.28 -34.00  45.00  156
  5  \w   -165.00 -79.00   0.50    1.32    --  -91.75 -34.00  45.00  172
  6  \w    100.00 178.00   0.50    1.32    --  113.25  34.00-157.00  156
  7  \w    -14.00  28.00   0.50    0.33    --  -47.28  19.00   0.00   84
  8  \w    -14.00  28.00   0.50    0.33    --  -47.28  19.00 -30.00   84
  9  \w    -86.00 -13.00   0.50    0.33    --  -47.28 125.00 -30.00  146
 10  \w    -58.00 -19.00   0.50    1.32    --  -91.75  61.00  60.00   78
 11  \w    -58.00 -19.00   0.50    1.32    --  -91.75  61.00   0.00   78
 12  \w     42.00  84.00   0.50    1.32    --  113.25 -61.00 -90.00   84
 13  \w     42.00  84.00   0.50    1.32    --  113.25 -61.00 120.00   84
 14  \w     42.00 106.00   0.50    1.32    --  113.25 -94.00 150.00  128
 15  \w     42.00  84.00   0.50    1.32    --  113.25 -61.00-120.00   84
 16  \w     42.00 106.00   0.50    1.32    --  113.25 -94.00 -90.00  128
 17  \w     42.00  84.00   0.50    1.32    --  113.25 -61.00  90.00   84
 18  \w     42.00  84.00   0.50    1.32    --  113.25 -61.00  60.00   84
 19  \w    100.00 178.00   0.50    1.32    --  113.25  15.00 -30.00  156
 20  \w     44.00 111.00   0.50    1.32    --  113.25-125.00 -60.00  134
 21  \w    101.00 178.00   0.50    1.32    --  113.25  30.00-120.00  154
 22  \w     42.00  84.00   0.50    1.32    --  113.25 -61.00  30.00   84
 23  \w     44.00 111.00   0.50    1.32    --  113.25-125.00 -60.00  134
 24  \w     42.00  84.00   0.50    1.32    --  113.25 -61.00 150.00   84
 25  \w     42.00  84.00   0.50    1.32    --  113.25 -61.00-180.00   84
 26  \w     42.00 106.00   0.50    1.32    --  113.25 -94.00 120.00  128
 27  \w    101.00 178.00   0.50    1.32    --  113.25  30.00  90.00  154
 28  \w    101.00 178.00   0.50    1.32    --  113.25  30.00  90.00  154
 29  \w     42.00  84.00   0.50    1.32    --  113.25 -61.00 -60.00   84
 30  \w     42.00 106.00   0.50    1.32    --  113.25 -94.00-180.00  128
 31  \w     42.00 106.00   0.50    1.32    --  113.25 -94.00  30.00  128
 32  \w     25.00 119.00   0.50    0.33    --   47.28  77.00   0.00  188
 33  \w     25.00 119.00   0.50    0.33    --   47.28  77.00  90.00  188
 34  \w     25.00 119.00   0.50    0.33    --   47.28  77.00 -90.00  188
 35  \w     34.00  93.00   0.50    0.33    --   47.28-125.00-120.00  118
 36  \w     25.00 119.00   0.50    0.33    --   47.28  77.00 -30.00  188
 37  \w     25.00 119.00   0.50    0.33    --   47.28  77.00-150.00  188
 38  \w    101.00 178.00   0.50    1.32    --  113.25  30.00 150.00  154
 39  \w    101.00 139.00   0.50    1.32    --  113.25  30.00 -90.00   76
 40  \w    100.00 178.00   0.50    1.32    --  113.25  15.00  30.00  156
;
_diffrn_measurement_device 'four-circle diffractometer'
_diffrn_measurement_device_type 'XtaLAB Synergy, Dualflex, HyPix'
_diffrn_measurement_method '\w scans'
_diffrn_orient_matrix_type 'CrysAlisPro convention (1999,Acta A55,543-557)'
_diffrn_orient_matrix_UB_11 0.1366723000
_diffrn_orient_matrix_UB_12 -0.0212383000
_diffrn_orient_matrix_UB_13 0.0037097000
_diffrn_orient_matrix_UB_21 0.0194900000
_diffrn_orient_matrix_UB_22 0.0315655000
_diffrn_orient_matrix_UB_23 0.0585381000
_diffrn_orient_matrix_UB_31 -0.0295073000
_diffrn_orient_matrix_UB_32 -0.0774498000
_diffrn_orient_matrix_UB_33 0.0228936000
_diffrn_radiation_monochromator mirror
_diffrn_radiation_probe x-ray
_diffrn_radiation_type 'Cu K\a'
_diffrn_radiation_wavelength 1.54184
_diffrn_reflns_av_R_equivalents 0.0533
_diffrn_reflns_av_unetI/netI 0.0275
_diffrn_reflns_Laue_measured_fraction_full 0.999
_diffrn_reflns_Laue_measured_fraction_max 0.986
_diffrn_reflns_limit_h_max 14
_diffrn_reflns_limit_h_min -13
_diffrn_reflns_limit_k_max 17
_diffrn_reflns_limit_k_min -22
_diffrn_reflns_limit_l_max 31
_diffrn_reflns_limit_l_min -30
_diffrn_reflns_number 80766
_diffrn_reflns_point_group_measured_fraction_full 0.999
_diffrn_reflns_point_group_measured_fraction_max 0.986
_diffrn_reflns_theta_full 74.504
_diffrn_reflns_theta_max 80.182
_diffrn_reflns_theta_min 3.064
_diffrn_source 'micro-focus sealed X-ray tube'
_diffrn_source_type 'PhotonJet (Cu) X-ray Source'
_exptl_absorpt_coefficient_mu 17.551
_exptl_absorpt_correction_T_max 1.00000
_exptl_absorpt_correction_T_min 0.38466
_exptl_absorpt_correction_type multi-scan
_exptl_absorpt_process_details
;
CrysAlisPro 1.171.43.118a (Rigaku Oxford Diffraction, 2024)
Empirical absorption correction using spherical harmonics,
implemented in SCALE3 ABSPACK scaling algorithm.
;
_exptl_crystal_colour brown
_exptl_crystal_colour_primary brown
_exptl_crystal_density_diffrn 1.772
_exptl_crystal_description block
_exptl_crystal_F_000 2520
_exptl_crystal_size_max 0.13
_exptl_crystal_size_mid 0.06
_exptl_crystal_size_min 0.01
_refine_diff_density_max 1.219
_refine_diff_density_min -1.055
_refine_diff_density_rms 0.106
_refine_ls_extinction_method none
_refine_ls_goodness_of_fit_ref 1.025
_refine_ls_hydrogen_treatment constr
_refine_ls_matrix_type full
_refine_ls_number_parameters 695
_refine_ls_number_reflns 10319
_refine_ls_number_restraints 634
_refine_ls_restrained_S_all 0.998
_refine_ls_R_factor_all 0.0297
_refine_ls_R_factor_gt 0.0249
_refine_ls_shift/su_max 0.003
_refine_ls_shift/su_mean 0.000
_refine_ls_structure_factor_coef Fsqd
_refine_ls_weighting_details 'w=1/[\s^2^(Fo^2^)+(0.0245P)^2^+10.2427P] where P=(Fo^2^+2Fc^2^)/3'
_refine_ls_weighting_scheme calc
_refine_ls_wR_factor_gt 0.0581
_refine_ls_wR_factor_ref 0.0599
_reflns_Friedel_coverage 0.000
_reflns_number_gt 9238
_reflns_number_total 10319
_reflns_threshold_expression 'I > 2\s(I)'
_cod_data_source_file d4dt02803a2.cif
_cod_data_source_block matkp25
_cod_database_code 7717553
_shelx_shelxl_version_number 2019/3
_shelx_space_group_comment
;
The symmetry employed for this shelxl refinement is uniquely defined
by the following loop, which should always be used as a source of
symmetry information in preference to the above space-group names.
They are only intended as comments.
;
_shelx_estimated_absorpt_t_max 0.844
_shelx_estimated_absorpt_t_min 0.209
_olex2_refinement_description
;
1. Fixed Uiso
 At 1.5 times of:
  All C(H,H,H) groups
2. Uiso/Uaniso restraints and constraints
All non-hydrogen atoms have similar U: within 1.2A with sigma of 0.02 and sigma
for terminal atoms of 0.04 within 1.2A
All non-hydrogen atoms have similar U: within 0.4A with sigma of 0.002 and
sigma for terminal atoms of 0.004 within 0.4A
Uanis(C5B) \\sim Ueq: with sigma of 0.01 and sigma for terminal atoms of 0.02
3. Rigid body (RIGU) restrains
 C1A, C2A, C3A, C4A, C5A, C6A, C7A, C8A, C9A, C10A
 with sigma for 1-2 distances of 0.004 and sigma for 1-3 distances of 0.004
 C1B, C2B, C3B, C4B, C5B, C6B, C7B, C8B, C9B, C10B
 with sigma for 1-2 distances of 0.004 and sigma for 1-3 distances of 0.004
4. Same fragment restrains
{C5, C4, C3, C2, C1} sigma for 1-2: 0.02, 1-3: 0.04
{C2, C3, C4, C5, C1} sigma for 1-2: 0.02, 1-3: 0.04
as in
{C1, C2, C3, C4, C5}
{C1, C2, C3, C4, C5, C6, C7, C8, C9, C10} sigma for 1-2: 0.02, 1-3: 0.04
as in
{C1A, C2A, C3A, C4A, C5A, C6A, C7A, C8A, C9A, C10A}
{C7, C8, C9, C10, C6} sigma for 1-2: 0.02, 1-3: 0.04
{C10, C9, C8, C7, C6} sigma for 1-2: 0.02, 1-3: 0.04
as in
{C6, C7, C8, C9, C10}
{C1, C2, C3, C4, C5, C6, C7, C8, C9, C10} sigma for 1-2: 0.02, 1-3: 0.04
as in
{C1B, C2B, C3B, C4B, C5B, C6B, C7B, C8B, C9B, C10B}
5. Others
 1*[Sof(C1)+Sof(C2)+Sof(C3)+Sof(C4)+Sof(C5)+Sof(C6)+Sof(H6A)+Sof(H6B)+Sof(H6C)+
 Sof(C7)+Sof(H7A)+Sof(H7B)+Sof(H7C)+Sof(C8)+Sof(H8A)+Sof(H8B)+Sof(H8C)+Sof(C9)+
 Sof(H9A)+Sof(H9B)+Sof(H9C)+Sof(C10)+Sof(H10A)+Sof(H10B)+Sof(H10C)]+1*[Sof(C1A)+
 Sof(C2A)+Sof(C3A)+Sof(C4A)+Sof(C5A)+Sof(C6A)+Sof(H6D)+Sof(H6E)+Sof(H6F)+
 Sof(C7A)+Sof(H7D)+Sof(H7E)+Sof(H7F)+Sof(C8A)+Sof(H8D)+Sof(H8E)+Sof(H8F)+
 Sof(C9A)+Sof(H9D)+Sof(H9E)+Sof(H9F)+Sof(C10A)+Sof(H10D)+Sof(H10E)+Sof(H10F)]+1*
 [Sof(C1B)+Sof(C2B)+Sof(C3B)+Sof(C4B)+Sof(C5B)+Sof(C6B)+Sof(H6G)+Sof(H6H)+
 Sof(H6I)+Sof(C7B)+Sof(H7G)+Sof(H7H)+Sof(H7I)+Sof(C8B)+Sof(H8G)+Sof(H8H)+
 Sof(H8I)+Sof(C9B)+Sof(H9G)+Sof(H9H)+Sof(H9I)+Sof(C10B)+Sof(H10G)+Sof(H10H)+
 Sof(H10I)]=1 with esd of 0.0001
 Sof(C1)=Sof(C2)=Sof(C3)=Sof(C4)=Sof(C5)=Sof(C6)=Sof(H6A)=Sof(H6B)=Sof(H6C)=
 Sof(C7)=Sof(H7A)=Sof(H7B)=Sof(H7C)=Sof(C8)=Sof(H8A)=Sof(H8B)=Sof(H8C)=Sof(C9)=
 Sof(H9A)=Sof(H9B)=Sof(H9C)=Sof(C10)=Sof(H10A)=Sof(H10B)=Sof(H10C)=FVAR(1)
 Sof(C1A)=Sof(C2A)=Sof(C3A)=Sof(C4A)=Sof(C5A)=Sof(C6A)=Sof(H6D)=Sof(H6E)=
 Sof(H6F)=Sof(C7A)=Sof(H7D)=Sof(H7E)=Sof(H7F)=Sof(C8A)=Sof(H8D)=Sof(H8E)=
 Sof(H8F)=Sof(C9A)=Sof(H9D)=Sof(H9E)=Sof(H9F)=Sof(C10A)=Sof(H10D)=Sof(H10E)=
 Sof(H10F)=FVAR(2)
 Sof(C1B)=Sof(C2B)=Sof(C3B)=Sof(C4B)=Sof(C5B)=Sof(C6B)=Sof(H6G)=Sof(H6H)=
 Sof(H6I)=Sof(C7B)=Sof(H7G)=Sof(H7H)=Sof(H7I)=Sof(C8B)=Sof(H8G)=Sof(H8H)=
 Sof(H8I)=Sof(C9B)=Sof(H9G)=Sof(H9H)=Sof(H9I)=Sof(C10B)=Sof(H10G)=Sof(H10H)=
 Sof(H10I)=FVAR(3)
6.a Idealised Me refined as rotating group:
 C6(H6A,H6B,H6C), C7(H7A,H7B,H7C), C8(H8A,H8B,H8C), C9(H9A,H9B,H9C), C10(H10A,
 H10B,H10C), C6A(H6D,H6E,H6F), C7A(H7D,H7E,H7F), C8A(H8D,H8E,H8F), C9A(H9D,H9E,
 H9F), C10A(H10D,H10E,H10F), C6B(H6G,H6H,H6I), C7B(H7G,H7H,H7I), C8B(H8G,H8H,
 H8I), C9B(H9G,H9H,H9I), C10B(H10G,H10H,H10I), C16(H16A,H16B,H16C), C17(H17A,
 H17B,H17C), C18(H18A,H18B,H18C), C19(H19A,H19B,H19C), C20(H20A,H20B,H20C),
 C26(H26A,H26B,H26C), C27(H27A,H27B,H27C), C28(H28A,H28B,H28C), C29(H29A,H29B,
 H29C), C30(H30A,H30B,H30C), C32(H32A,H32B,H32C), C33(H33A,H33B,H33C), C34(H34A,
 H34B,H34C), C36(H36A,H36B,H36C), C37(H37A,H37B,H37C), C38(H38A,H38B,H38C),
 C40(H40A,H40B,H40C), C41(H41A,H41B,H41C), C42(H42A,H42B,H42C)
;
_olex2_submission_original_sample_id matkp25
_olex2_submission_special_instructions 'No special instructions were received'
_oxdiff_exptl_absorpt_empirical_details
;
Empirical correction (ABSPACK) includes:
- Absorption correction using spherical harmonics
- Frame scaling
;
_oxdiff_exptl_absorpt_empirical_full_max 2.245
_oxdiff_exptl_absorpt_empirical_full_min 0.741

loop_
_space_group_symop_operation_xyz
'x, y, z'
'-x+1/2, y+1/2, -z+1/2'
'-x, -y, -z'
'x-1/2, -y-1/2, z-1/2'

loop_
_atom_site_label
_atom_site_type_symbol
_atom_site_fract_x
_atom_site_fract_y
_atom_site_fract_z
_atom_site_U_iso_or_equiv
_atom_site_adp_type
_atom_site_occupancy
_atom_site_site_symmetry_order
_atom_site_calc_flag
_atom_site_refinement_flags_posn
_atom_site_refinement_flags_adp
_atom_site_refinement_flags_occupancy
_atom_site_disorder_assembly
_atom_site_disorder_group
U1 U 0.38016(2) 0.24941(2) 0.71192(2) 0.01836(4) Uani 1 1 d . . . . .
Mo1 Mo 0.34006(2) 0.17090(2) 0.57492(2) 0.01852(6) Uani 1 1 d . . . . .
Mo2 Mo 0.37729(2) 0.32200(2) 0.57341(2) 0.01551(6) Uani 1 1 d . . . . .
Mo3 Mo 0.14128(2) 0.26779(2) 0.59147(2) 0.01611(6) Uani 1 1 d . . . . .
S1 S 0.51010(7) 0.23486(4) 0.62429(3) 0.01927(15) Uani 1 1 d . . . . .
S2 S 0.21300(8) 0.16410(5) 0.64708(4) 0.02180(16) Uani 1 1 d . . . . .
S3 S 0.26114(7) 0.35586(4) 0.64596(3) 0.01726(15) Uani 1 1 d . . . . .
S4 S 0.23997(7) 0.25508(5) 0.51319(3) 0.01833(15) Uani 1 1 d . . . . .
O1 O 0.4885(3) 0.16335(16) 0.74874(11) 0.0296(6) Uani 1 1 d . . . . .
O2 O 0.4879(2) 0.33547(15) 0.74946(11) 0.0275(6) Uani 1 1 d . . . . .
O3 O 0.2545(3) 0.24970(14) 0.76931(11) 0.0260(5) Uani 1 1 d . . . . .
C1 C 0.2889(8) 0.0395(6) 0.5581(4) 0.0236(19) Uani 0.518(3) 1 d D U P A 1
C2 C 0.4073(10) 0.0441(5) 0.5880(3) 0.0251(19) Uani 0.518(3) 1 d D U P A 1
C3 C 0.4856(7) 0.0791(6) 0.5536(5) 0.031(2) Uani 0.518(3) 1 d D U P A 1
C4 C 0.4147(9) 0.1000(6) 0.5043(4) 0.027(2) Uani 0.518(3) 1 d D U P A 1
C5 C 0.2911(9) 0.0761(12) 0.5074(5) 0.0248(16) Uani 0.518(3) 1 d D U P A 1
C6 C 0.1787(9) 0.0015(6) 0.5766(4) 0.040(2) Uani 0.518(3) 1 d D U P A 1
H6A H 0.176161 -0.050710 0.564258 0.060 Uiso 0.518(3) 1 calc R U P A 1
H6B H 0.104288 0.027408 0.561043 0.060 Uiso 0.518(3) 1 calc R U P A 1
H6C H 0.183833 0.002961 0.616593 0.060 Uiso 0.518(3) 1 calc R U P A 1
C7 C 0.4399(12) 0.0092(5) 0.6430(4) 0.054(3) Uani 0.518(3) 1 d D U P A 1
H7A H 0.369642 0.012458 0.664220 0.081 Uiso 0.518(3) 1 calc R U P A 1
H7B H 0.509856 0.035783 0.662266 0.081 Uiso 0.518(3) 1 calc R U P A 1
H7C H 0.461618 -0.043499 0.638427 0.081 Uiso 0.518(3) 1 calc R U P A 1
C8 C 0.6214(8) 0.0871(5) 0.5658(6) 0.058(3) Uani 0.518(3) 1 d D U P A 1
H8A H 0.645407 0.076307 0.604569 0.087 Uiso 0.518(3) 1 calc R U P A 1
H8B H 0.645427 0.138395 0.557682 0.087 Uiso 0.518(3) 1 calc R U P A 1
H8C H 0.662369 0.051885 0.543288 0.087 Uiso 0.518(3) 1 calc R U P A 1
C9 C 0.4679(12) 0.1349(6) 0.4564(5) 0.055(3) Uani 0.518(3) 1 d D U P A 1
H9A H 0.402969 0.160634 0.433095 0.082 Uiso 0.518(3) 1 calc R U P A 1
H9B H 0.503865 0.095700 0.435298 0.082 Uiso 0.518(3) 1 calc R U P A 1
H9C H 0.531519 0.170949 0.469764 0.082 Uiso 0.518(3) 1 calc R U P A 1
C10 C 0.1938(10) 0.0778(6) 0.4606(4) 0.039(2) Uani 0.518(3) 1 d D U P A 1
H10A H 0.202689 0.034350 0.437031 0.059 Uiso 0.518(3) 1 calc R U P A 1
H10B H 0.201127 0.123890 0.439544 0.059 Uiso 0.518(3) 1 calc R U P A 1
H10C H 0.113237 0.076331 0.474230 0.059 Uiso 0.518(3) 1 calc R U P A 1
C1A C 0.3382(16) 0.0397(11) 0.5747(7) 0.022(3) Uani 0.252(3) 1 d D U P A 2
C2A C 0.4616(19) 0.063(4) 0.5740(14) 0.020(3) Uani 0.252(3) 1 d D U P A 2
C3A C 0.4729(13) 0.0994(18) 0.5234(8) 0.019(2) Uani 0.252(3) 1 d D U P A 2
C4A C 0.3547(15) 0.1016(9) 0.4934(5) 0.020(3) Uani 0.252(3) 1 d D U P A 2
C5A C 0.2720(11) 0.0654(11) 0.5254(8) 0.022(3) Uani 0.252(3) 1 d D U P A 2
C6A C 0.286(3) -0.0084(10) 0.6160(10) 0.061(6) Uani 0.252(3) 1 d D U P A 2
H6D H 0.333974 -0.001420 0.651744 0.091 Uiso 0.252(3) 1 calc R U P A 2
H6E H 0.290291 -0.061025 0.605086 0.091 Uiso 0.252(3) 1 calc R U P A 2
H6F H 0.200857 0.005672 0.618443 0.091 Uiso 0.252(3) 1 calc R U P A 2
C7A C 0.564(2) 0.0438(18) 0.6171(11) 0.046(7) Uani 0.252(3) 1 d D U P A 2
H7D H 0.639969 0.067588 0.608135 0.070 Uiso 0.252(3) 1 calc R U P A 2
H7E H 0.575435 -0.010581 0.618865 0.070 Uiso 0.252(3) 1 calc R U P A 2
H7F H 0.544357 0.062266 0.652626 0.070 Uiso 0.252(3) 1 calc R U P A 2
C8A C 0.5910(15) 0.1262(12) 0.5055(10) 0.036(5) Uani 0.252(3) 1 d D U P A 2
H8D H 0.644539 0.144192 0.537308 0.054 Uiso 0.252(3) 1 calc R U P A 2
H8E H 0.574714 0.167188 0.479208 0.054 Uiso 0.252(3) 1 calc R U P A 2
H8F H 0.631184 0.084933 0.488238 0.054 Uiso 0.252(3) 1 calc R U P A 2
C9A C 0.335(2) 0.1281(11) 0.4344(6) 0.046(5) Uani 0.252(3) 1 d D U P A 2
H9D H 0.247410 0.124852 0.421100 0.069 Uiso 0.252(3) 1 calc R U P A 2
H9E H 0.381804 0.096472 0.411724 0.069 Uiso 0.252(3) 1 calc R U P A 2
H9F H 0.362091 0.180189 0.432254 0.069 Uiso 0.252(3) 1 calc R U P A 2
C10A C 0.1421(14) 0.0472(11) 0.5050(12) 0.062(6) Uani 0.252(3) 1 d D U P A 2
H10D H 0.091811 0.048846 0.535546 0.093 Uiso 0.252(3) 1 calc R U P A 2
H10E H 0.138193 -0.003079 0.488965 0.093 Uiso 0.252(3) 1 calc R U P A 2
H10F H 0.111262 0.083842 0.477259 0.093 Uiso 0.252(3) 1 calc R U P A 2
C1B C 0.3606(16) 0.0418(15) 0.5938(7) 0.020(3) Uani 0.230(3) 1 d D U P A 3
C2B C 0.4706(18) 0.068(4) 0.5748(15) 0.020(3) Uani 0.230(3) 1 d D U P A 3
C3B C 0.4430(18) 0.096(2) 0.5205(9) 0.020(2) Uani 0.230(3) 1 d D U P A 3
C4B C 0.316(2) 0.082(3) 0.5046(10) 0.0251(17) Uani 0.230(3) 1 d D U P A 3
C5B C 0.2647(14) 0.0529(17) 0.5509(9) 0.023(2) Uani 0.230(3) 1 d D U P A 3
C6B C 0.346(2) 0.0021(11) 0.6462(8) 0.040(5) Uani 0.230(3) 1 d D U P A 3
H6G H 0.375607 -0.049513 0.644109 0.059 Uiso 0.230(3) 1 calc R U P A 3
H6H H 0.259598 0.001793 0.652486 0.059 Uiso 0.230(3) 1 calc R U P A 3
H6I H 0.394176 0.028065 0.676510 0.059 Uiso 0.230(3) 1 calc R U P A 3
C7B C 0.5969(17) 0.0618(19) 0.6050(12) 0.034(5) Uani 0.230(3) 1 d D U P A 3
H7G H 0.594199 0.075531 0.643368 0.051 Uiso 0.230(3) 1 calc R U P A 3
H7H H 0.652755 0.095597 0.588414 0.051 Uiso 0.230(3) 1 calc R U P A 3
H7I H 0.626048 0.010154 0.602749 0.051 Uiso 0.230(3) 1 calc R U P A 3
C8B C 0.535(3) 0.1289(15) 0.4871(12) 0.051(6) Uani 0.230(3) 1 d D U P A 3
H8G H 0.492611 0.159295 0.457649 0.077 Uiso 0.230(3) 1 calc R U P A 3
H8H H 0.580178 0.088569 0.471275 0.077 Uiso 0.230(3) 1 calc R U P A 3
H8I H 0.592011 0.160476 0.510303 0.077 Uiso 0.230(3) 1 calc R U P A 3
C9B C 0.248(3) 0.1016(16) 0.4494(8) 0.055(6) Uani 0.230(3) 1 d D U P A 3
H9G H 0.160094 0.104891 0.452751 0.083 Uiso 0.230(3) 1 calc R U P A 3
H9H H 0.262570 0.062818 0.422650 0.083 Uiso 0.230(3) 1 calc R U P A 3
H9I H 0.277502 0.149904 0.437219 0.083 Uiso 0.230(3) 1 calc R U P A 3
C10B C 0.1384(15) 0.0218(13) 0.5501(12) 0.045(5) Uani 0.230(3) 1 d D U P A 3
H10G H 0.098818 0.043159 0.580341 0.068 Uiso 0.230(3) 1 calc R U P A 3
H10H H 0.142721 -0.032753 0.553926 0.068 Uiso 0.230(3) 1 calc R U P A 3
H10I H 0.090666 0.034683 0.515312 0.068 Uiso 0.230(3) 1 calc R U P A 3
C11 C -0.0622(3) 0.2328(2) 0.60380(16) 0.0253(7) Uani 1 1 d . . . . .
C12 C -0.0540(3) 0.2397(2) 0.54684(16) 0.0278(8) Uani 1 1 d . . . . .
C13 C -0.0282(3) 0.3164(2) 0.53514(15) 0.0261(8) Uani 1 1 d . . . . .
C14 C -0.0197(3) 0.3562(2) 0.58507(14) 0.0213(7) Uani 1 1 d . . . . .
C15 C -0.0387(3) 0.3044(2) 0.62787(14) 0.0219(7) Uani 1 1 d . . . . .
C16 C -0.0995(4) 0.1648(3) 0.6332(2) 0.0371(10) Uani 1 1 d . . . . .
H16A H -0.084505 0.120007 0.611906 0.056 Uiso 1 1 calc R U . . .
H16B H -0.186936 0.167937 0.637834 0.056 Uiso 1 1 calc R U . . .
H16C H -0.051658 0.161793 0.669157 0.056 Uiso 1 1 calc R U . . .
C17 C -0.0837(4) 0.1803(3) 0.5043(2) 0.0431(11) Uani 1 1 d . . . . .
H17A H -0.030305 0.186100 0.475195 0.065 Uiso 1 1 calc R U . . .
H17B H -0.169509 0.185286 0.488872 0.065 Uiso 1 1 calc R U . . .
H17C H -0.070873 0.130790 0.521112 0.065 Uiso 1 1 calc R U . . .
C18 C -0.0274(4) 0.3490(3) 0.47887(16) 0.0375(10) Uani 1 1 d . . . . .
H18A H 0.012015 0.398335 0.481559 0.056 Uiso 1 1 calc R U . . .
H18B H -0.111847 0.354266 0.461726 0.056 Uiso 1 1 calc R U . . .
H18C H 0.018101 0.315807 0.456653 0.056 Uiso 1 1 calc R U . . .
C19 C -0.0047(4) 0.4394(2) 0.59237(17) 0.0307(8) Uani 1 1 d . . . . .
H19A H 0.058362 0.449537 0.622819 0.046 Uiso 1 1 calc R U . . .
H19B H -0.082654 0.461384 0.600268 0.046 Uiso 1 1 calc R U . . .
H19C H 0.019912 0.461459 0.558793 0.046 Uiso 1 1 calc R U . . .
C20 C -0.0466(4) 0.3256(2) 0.68634(16) 0.0305(8) Uani 1 1 d . . . . .
H20A H -0.020062 0.283305 0.710106 0.046 Uiso 1 1 calc R U . . .
H20B H -0.131505 0.338547 0.691237 0.046 Uiso 1 1 calc R U . . .
H20C H 0.006465 0.368810 0.695881 0.046 Uiso 1 1 calc R U . . .
C21 C 0.4452(3) 0.3778(2) 0.49523(15) 0.0254(7) Uani 1 1 d . . . . .
C22 C 0.5480(3) 0.3686(2) 0.53427(15) 0.0228(7) Uani 1 1 d . . . . .
C23 C 0.5305(3) 0.4142(2) 0.58065(15) 0.0255(7) Uani 1 1 d . . . . .
C24 C 0.4169(3) 0.4537(2) 0.56800(16) 0.0253(8) Uani 1 1 d . . . . .
C25 C 0.3645(3) 0.4297(2) 0.51631(16) 0.0248(7) Uani 1 1 d . . . . .
C26 C 0.4274(4) 0.3457(3) 0.43797(17) 0.0362(9) Uani 1 1 d . . . . .
H26A H 0.490281 0.307748 0.434034 0.054 Uiso 1 1 calc R U . . .
H26B H 0.434424 0.385919 0.411365 0.054 Uiso 1 1 calc R U . . .
H26C H 0.346043 0.322790 0.431438 0.054 Uiso 1 1 calc R U . . .
C27 C 0.6610(4) 0.3238(2) 0.5277(2) 0.0369(10) Uani 1 1 d . . . . .
H27A H 0.685507 0.295879 0.561422 0.055 Uiso 1 1 calc R U . . .
H27B H 0.727462 0.357581 0.520136 0.055 Uiso 1 1 calc R U . . .
H27C H 0.643990 0.288603 0.497257 0.055 Uiso 1 1 calc R U . . .
C28 C 0.6195(4) 0.4247(3) 0.63067(18) 0.0382(10) Uani 1 1 d . . . . .
H28A H 0.575929 0.421556 0.663283 0.057 Uiso 1 1 calc R U . . .
H28B H 0.658649 0.473872 0.629342 0.057 Uiso 1 1 calc R U . . .
H28C H 0.682203 0.385447 0.632111 0.057 Uiso 1 1 calc R U . . .
C29 C 0.3648(4) 0.5138(2) 0.60132(19) 0.0366(10) Uani 1 1 d . . . . .
H29A H 0.277318 0.504306 0.602993 0.055 Uiso 1 1 calc R U . . .
H29B H 0.375273 0.562660 0.584332 0.055 Uiso 1 1 calc R U . . .
H29C H 0.407649 0.513602 0.638400 0.055 Uiso 1 1 calc R U . . .
C30 C 0.2518(4) 0.4617(2) 0.48463(19) 0.0359(10) Uani 1 1 d . . . . .
H30A H 0.209775 0.422370 0.461930 0.054 Uiso 1 1 calc R U . . .
H30B H 0.275208 0.502392 0.461201 0.054 Uiso 1 1 calc R U . . .
H30C H 0.196738 0.481073 0.510084 0.054 Uiso 1 1 calc R U . . .
C31 C 0.5917(4) 0.1290(3) 0.77880(17) 0.0356(9) Uani 1 1 d . . . . .
C32 C 0.6073(7) 0.1595(5) 0.8350(2) 0.107(4) Uani 1 1 d . . . . .
H32A H 0.620903 0.213626 0.833687 0.161 Uiso 1 1 calc R U . . .
H32B H 0.677884 0.135507 0.855888 0.161 Uiso 1 1 calc R U . . .
H32C H 0.533263 0.149392 0.852783 0.161 Uiso 1 1 calc R U . . .
C33 C 0.7012(5) 0.1412(5) 0.7482(3) 0.088(3) Uani 1 1 d . . . . .
H33A H 0.680866 0.126784 0.709900 0.132 Uiso 1 1 calc R U . . .
H33B H 0.769742 0.110629 0.764615 0.132 Uiso 1 1 calc R U . . .
H33C H 0.724512 0.194212 0.750240 0.132 Uiso 1 1 calc R U . . .
C34 C 0.5675(7) 0.0455(4) 0.7812(3) 0.082(2) Uani 1 1 d . . . . .
H34A H 0.491420 0.036763 0.797696 0.123 Uiso 1 1 calc R U . . .
H34B H 0.635781 0.021043 0.803408 0.123 Uiso 1 1 calc R U . . .
H34C H 0.559740 0.024709 0.744160 0.123 Uiso 1 1 calc R U . . .
C35 C 0.5218(4) 0.3936(2) 0.78754(17) 0.0361(9) Uani 1 1 d . . . . .
C36 C 0.4846(4) 0.3714(3) 0.84270(18) 0.0402(10) Uani 1 1 d . . . . .
H36A H 0.395958 0.362650 0.839533 0.060 Uiso 1 1 calc R U . . .
H36B H 0.505961 0.411667 0.869081 0.060 Uiso 1 1 calc R U . . .
H36C H 0.527755 0.325464 0.855226 0.060 Uiso 1 1 calc R U . . .
C37 C 0.6612(5) 0.4035(4) 0.7912(2) 0.0609(16) Uani 1 1 d . . . . .
H37A H 0.701527 0.356709 0.803726 0.091 Uiso 1 1 calc R U . . .
H37B H 0.686591 0.443703 0.817139 0.091 Uiso 1 1 calc R U . . .
H37C H 0.684656 0.416553 0.755083 0.091 Uiso 1 1 calc R U . . .
C38 C 0.4564(7) 0.4651(3) 0.7673(2) 0.0628(17) Uani 1 1 d . . . . .
H38A H 0.481712 0.478787 0.731627 0.094 Uiso 1 1 calc R U . . .
H38B H 0.477644 0.505575 0.793452 0.094 Uiso 1 1 calc R U . . .
H38C H 0.367571 0.456846 0.763659 0.094 Uiso 1 1 calc R U . . .
C39 C 0.1841(4) 0.2274(2) 0.81168(15) 0.0296(8) Uani 1 1 d . . . . .
C40 C 0.2697(4) 0.1956(3) 0.85859(18) 0.0426(11) Uani 1 1 d . . . . .
H40A H 0.313935 0.152615 0.845652 0.064 Uiso 1 1 calc R U . . .
H40B H 0.221912 0.179492 0.887889 0.064 Uiso 1 1 calc R U . . .
H40C H 0.328498 0.234159 0.872550 0.064 Uiso 1 1 calc R U . . .
C41 C 0.0923(4) 0.1685(3) 0.78949(18) 0.0397(10) Uani 1 1 d . . . . .
H41A H 0.037043 0.189864 0.759493 0.060 Uiso 1 1 calc R U . . .
H41B H 0.044534 0.151913 0.818669 0.060 Uiso 1 1 calc R U . . .
H41C H 0.135898 0.125640 0.775968 0.060 Uiso 1 1 calc R U . . .
C42 C 0.1184(5) 0.2965(3) 0.83117(19) 0.0432(11) Uani 1 1 d . . . . .
H42A H 0.179276 0.333363 0.846145 0.065 Uiso 1 1 calc R U . . .
H42B H 0.067123 0.281810 0.859557 0.065 Uiso 1 1 calc R U . . .
H42C H 0.066870 0.318671 0.800276 0.065 Uiso 1 1 calc R U . . .

loop_
_atom_site_aniso_label
_atom_site_aniso_U_11
_atom_site_aniso_U_22
_atom_site_aniso_U_33
_atom_site_aniso_U_23
_atom_site_aniso_U_13
_atom_site_aniso_U_12
U1 0.02124(6) 0.01871(6) 0.01434(6) 0.00220(4) -0.00157(4) 0.00023(4)
Mo1 0.01776(12) 0.01617(13) 0.02106(13) -0.00214(10) -0.00045(9) 0.00226(9)
Mo2 0.01358(11) 0.01565(12) 0.01725(12) 0.00161(9) 0.00154(9) -0.00025(9)
Mo3 0.01169(11) 0.02197(13) 0.01458(11) -0.00060(9) 0.00107(9) 0.00012(9)
S1 0.0206(4) 0.0166(4) 0.0203(4) 0.0006(3) 0.0011(3) 0.0019(3)
S2 0.0206(4) 0.0201(4) 0.0244(4) 0.0001(3) 0.0015(3) -0.0023(3)
S3 0.0156(3) 0.0182(4) 0.0177(4) 0.0024(3) 0.0004(3) 0.0014(3)
S4 0.0152(3) 0.0246(4) 0.0151(3) -0.0014(3) 0.0013(3) 0.0013(3)
O1 0.0330(14) 0.0329(14) 0.0214(13) 0.0118(11) -0.0037(11) 0.0073(11)
O2 0.0281(13) 0.0281(13) 0.0244(13) -0.0055(11) -0.0053(10) -0.0028(11)
O3 0.0341(14) 0.0257(13) 0.0192(12) 0.0042(10) 0.0071(11) -0.0021(10)
C1 0.025(4) 0.015(4) 0.029(4) -0.011(3) -0.002(3) -0.002(4)
C2 0.030(5) 0.017(4) 0.027(4) -0.005(3) -0.003(4) 0.003(5)
C3 0.026(4) 0.023(5) 0.045(7) -0.008(5) 0.003(4) 0.003(3)
C4 0.025(5) 0.021(4) 0.036(6) -0.001(4) 0.007(4) 0.009(5)
C5 0.023(4) 0.026(4) 0.026(3) -0.011(3) 0.003(3) 0.007(5)
C6 0.050(6) 0.036(5) 0.036(5) -0.011(4) 0.012(4) -0.025(5)
C7 0.084(8) 0.025(4) 0.048(6) -0.004(4) -0.018(6) 0.012(5)
C8 0.031(5) 0.029(5) 0.113(11) -0.031(6) 0.001(5) 0.007(4)
C9 0.079(8) 0.032(5) 0.063(7) -0.022(5) 0.050(6) -0.009(5)
C10 0.045(6) 0.036(6) 0.034(5) -0.016(4) -0.009(4) 0.005(4)
C1A 0.023(6) 0.013(6) 0.033(7) -0.005(6) 0.010(5) -0.001(6)
C2A 0.021(4) 0.013(7) 0.024(5) -0.003(4) 0.001(3) 0.010(4)
C3A 0.017(5) 0.016(4) 0.025(5) -0.001(4) 0.004(4) 0.004(6)
C4A 0.017(5) 0.023(6) 0.020(5) -0.011(4) 0.001(5) 0.007(6)
C5A 0.016(5) 0.018(6) 0.033(7) -0.015(6) 0.003(5) 0.001(4)
C6A 0.105(18) 0.021(8) 0.067(12) 0.001(8) 0.064(13) 0.001(9)
C7A 0.052(11) 0.031(16) 0.050(12) -0.003(9) -0.022(11) 0.023(12)
C8A 0.026(7) 0.020(8) 0.067(13) -0.018(8) 0.027(8) -0.004(8)
C9A 0.073(13) 0.042(10) 0.022(6) -0.009(6) 0.001(7) 0.023(9)
C10A 0.024(7) 0.028(10) 0.13(2) -0.019(11) -0.008(8) -0.004(6)
C1B 0.022(6) 0.011(6) 0.028(6) -0.005(6) 0.005(5) 0.006(7)
C2B 0.021(4) 0.013(7) 0.024(5) -0.003(4) 0.001(3) 0.010(4)
C3B 0.018(5) 0.016(4) 0.025(5) -0.002(4) 0.004(4) 0.005(6)
C4B 0.023(4) 0.026(5) 0.026(3) -0.011(3) 0.002(3) 0.007(5)
C5B 0.024(4) 0.015(5) 0.030(4) -0.011(3) -0.002(3) -0.001(4)
C6B 0.069(14) 0.020(8) 0.032(8) -0.002(7) 0.017(8) 0.013(9)
C7B 0.027(7) 0.025(15) 0.047(13) -0.010(9) -0.007(8) 0.009(8)
C8B 0.066(13) 0.034(10) 0.063(15) -0.005(12) 0.050(13) 0.004(14)
C9B 0.077(15) 0.053(16) 0.031(8) -0.026(8) -0.019(9) 0.028(13)
C10B 0.026(7) 0.033(11) 0.074(16) -0.022(11) -0.005(8) -0.009(7)
C11 0.0121(15) 0.035(2) 0.0296(19) -0.0022(16) 0.0049(13) -0.0022(14)
C12 0.0095(15) 0.045(2) 0.0281(19) -0.0110(17) -0.0006(13) -0.0002(14)
C13 0.0097(14) 0.047(2) 0.0211(17) 0.0001(16) -0.0015(12) 0.0051(14)
C14 0.0111(14) 0.0321(19) 0.0203(16) 0.0018(14) 0.0001(12) 0.0065(13)
C15 0.0134(15) 0.0318(19) 0.0206(17) -0.0004(14) 0.0032(12) 0.0058(13)
C16 0.0249(19) 0.038(2) 0.050(3) 0.000(2) 0.0104(18) -0.0092(17)
C17 0.0226(19) 0.063(3) 0.043(3) -0.027(2) -0.0014(17) -0.0019(19)
C18 0.0209(18) 0.067(3) 0.0238(19) 0.0065(19) 0.0009(14) 0.0093(19)
C19 0.0251(18) 0.032(2) 0.034(2) 0.0072(16) -0.0003(15) 0.0087(15)
C20 0.032(2) 0.039(2) 0.0221(19) 0.0003(16) 0.0081(15) 0.0067(17)
C21 0.0241(17) 0.0311(19) 0.0217(17) 0.0055(15) 0.0056(14) -0.0035(15)
C22 0.0176(16) 0.0235(17) 0.0288(18) 0.0059(14) 0.0096(13) -0.0014(13)
C23 0.0258(18) 0.0269(18) 0.0239(18) 0.0035(14) 0.0033(14) -0.0129(15)
C24 0.0294(18) 0.0163(16) 0.033(2) 0.0053(14) 0.0137(15) -0.0018(14)
C25 0.0232(17) 0.0236(18) 0.0283(19) 0.0086(15) 0.0065(14) -0.0019(14)
C26 0.042(2) 0.042(2) 0.025(2) -0.0011(17) 0.0068(17) -0.0103(19)
C27 0.0252(19) 0.036(2) 0.052(3) 0.0097(19) 0.0162(18) 0.0052(16)
C28 0.037(2) 0.045(3) 0.031(2) 0.0065(18) -0.0056(17) -0.0159(19)
C29 0.045(2) 0.0215(19) 0.047(3) -0.0022(17) 0.020(2) -0.0025(17)
C30 0.0255(19) 0.037(2) 0.045(2) 0.0174(19) 0.0015(17) 0.0027(16)
C31 0.034(2) 0.049(3) 0.0228(19) 0.0107(18) -0.0018(16) 0.0163(19)
C32 0.112(6) 0.159(8) 0.039(3) -0.034(4) -0.043(4) 0.095(6)
C33 0.029(3) 0.145(7) 0.088(5) 0.059(5) 0.001(3) 0.008(3)
C34 0.077(4) 0.057(4) 0.106(6) 0.038(4) -0.017(4) 0.016(3)
C35 0.043(2) 0.036(2) 0.028(2) -0.0072(17) -0.0053(17) -0.0111(18)
C36 0.049(3) 0.044(3) 0.027(2) -0.0078(18) -0.0002(18) -0.003(2)
C37 0.050(3) 0.093(5) 0.038(3) -0.012(3) -0.002(2) -0.037(3)
C38 0.115(5) 0.037(3) 0.034(3) -0.003(2) -0.006(3) 0.004(3)
C39 0.035(2) 0.037(2) 0.0180(17) 0.0079(16) 0.0071(15) -0.0043(17)
C40 0.047(3) 0.052(3) 0.027(2) 0.016(2) -0.0033(18) -0.009(2)
C41 0.044(2) 0.045(3) 0.030(2) 0.0112(18) 0.0058(18) -0.012(2)
C42 0.051(3) 0.048(3) 0.033(2) 0.000(2) 0.015(2) 0.001(2)

loop_
_atom_type_symbol
_atom_type_description
_atom_type_scat_dispersion_real
_atom_type_scat_dispersion_imag
_atom_type_scat_source
C C 0.0181 0.0091 'International Tables Vol C Tables 4.2.6.8 and 6.1.1.4'
H H 0.0000 0.0000 'International Tables Vol C Tables 4.2.6.8 and 6.1.1.4'
Mo Mo -0.0483 2.7339 'International Tables Vol C Tables 4.2.6.8 and 6.1.1.4'
O O 0.0492 0.0322 'International Tables Vol C Tables 4.2.6.8 and 6.1.1.4'
S S 0.3331 0.5567 'International Tables Vol C Tables 4.2.6.8 and 6.1.1.4'
U U -4.3638 13.4090 'International Tables Vol C Tables 4.2.6.8 and 6.1.1.4'

loop_
_exptl_crystal_face_index_h
_exptl_crystal_face_index_k
_exptl_crystal_face_index_l
_exptl_crystal_face_perp_dist
-1 5 15 0.0055
1 -5 -15 0.0055
-6 3 -5 0.0648
6 -5 5 0.0410
0 -10 7 0.0323
0 10 -7 0.0323
7 3 3 0.0525
-6 -5 -1 0.0673

loop_
_geom_angle_atom_site_label_1
_geom_angle_atom_site_label_2
_geom_angle_atom_site_label_3
_geom_angle
_geom_angle_site_symmetry_1
_geom_angle_site_symmetry_3
_geom_angle_publ_flag
S1 U1 S2 82.07(3) . . ?
S1 U1 S3 81.61(2) . . ?
S3 U1 S2 78.24(2) . . ?
O1 U1 S1 87.16(8) . . ?
O1 U1 S2 98.98(8) . . ?
O1 U1 S3 168.69(8) . . ?
O1 U1 O2 94.66(11) . . ?
O2 U1 S1 95.74(8) . . ?
O2 U1 S2 166.05(8) . . ?
O2 U1 S3 87.82(8) . . ?
O3 U1 S1 168.91(8) . . ?
O3 U1 S2 86.88(8) . . ?
O3 U1 S3 95.28(7) . . ?
O3 U1 O1 95.51(11) . . ?
O3 U1 O2 94.78(11) . . ?
S1 Mo1 C1 134.1(2) . . ?
S2 Mo1 S1 97.66(3) . . ?
S2 Mo1 C1 86.2(2) . . ?
S2 Mo1 C2 92.8(3) . . ?
S2 Mo1 C3 126.2(3) . . ?
S2 Mo1 C5 112.2(2) . . ?
S2 Mo1 C3A 143.7(5) . . ?
S4 Mo1 S1 107.97(3) . . ?
S4 Mo1 S2 104.31(3) . . ?
S4 Mo1 C1 115.3(2) . . ?
S4 Mo1 C2 144.7(2) . . ?
S4 Mo1 C3 125.4(3) . . ?
S4 Mo1 C4 92.5(3) . . ?
S4 Mo1 C5 87.1(3) . . ?
S4 Mo1 C1A 129.9(5) . . ?
S4 Mo1 C2A 138.9(8) . . ?
S4 Mo1 C3A 105.6(4) . . ?
S4 Mo1 C4A 81.7(3) . . ?
S4 Mo1 C1B 142.1(5) . . ?
S4 Mo1 C2B 139.1(8) . . ?
S4 Mo1 C4B 87.2(8) . . ?
C2 Mo1 S1 99.8(2) . . ?
C2 Mo1 C1 34.3(2) . . ?
C3 Mo1 S1 86.3(2) . . ?
C3 Mo1 C1 56.6(3) . . ?
C3 Mo1 C2 34.5(2) . . ?
C3 Mo1 C5 57.7(4) . . ?
C4 Mo1 S1 108.3(3) . . ?
C4 Mo1 S2 143.0(2) . . ?
C4 Mo1 C1 56.8(3) . . ?
C4 Mo1 C2 57.7(3) . . ?
C4 Mo1 C3 34.7(2) . . ?
C4 Mo1 C5 35.0(3) . . ?
C5 Mo1 S1 142.3(3) . . ?
C5 Mo1 C1 34.0(3) . . ?
C5 Mo1 C2 57.8(4) . . ?
C1A Mo1 S1 118.9(5) . . ?
C1A Mo1 S2 86.8(4) . . ?
C1A Mo1 C2A 35.1(6) . . ?
C1A Mo1 C3A 58.2(6) . . ?
C1A Mo1 C4A 58.6(5) . . ?
C2A Mo1 S1 89.2(9) . . ?
C2A Mo1 S2 110.2(5) . . ?
C2A Mo1 C3A 34.8(6) . . ?
C2A Mo1 C4A 58.2(9) . . ?
C3A Mo1 S1 92.1(5) . . ?
C4A Mo1 S1 123.6(4) . . ?
C4A Mo1 S2 134.7(4) . . ?
C4A Mo1 C3A 34.6(4) . . ?
C5A Mo1 S1 147.0(4) . . ?
C5A Mo1 S2 99.7(4) . . ?
C5A Mo1 S4 94.6(4) . . ?
C5A Mo1 C1A 35.4(4) . . ?
C5A Mo1 C2A 58.5(10) . . ?
C5A Mo1 C3A 58.1(6) . . ?
C5A Mo1 C4A 35.2(3) . . ?
C1B Mo1 S1 108.2(4) . . ?
C1B Mo1 S2 81.6(5) . . ?
C2B Mo1 S1 86.0(12) . . ?
C2B Mo1 S2 111.8(5) . . ?
C2B Mo1 C1B 35.3(6) . . ?
C2B Mo1 C4B 58.8(14) . . ?
C3B Mo1 S1 99.7(5) . . ?
C3B Mo1 S2 141.1(6) . . ?
C3B Mo1 S4 103.0(5) . . ?
C3B Mo1 C1B 59.9(7) . . ?
C3B Mo1 C2B 36.1(8) . . ?
C3B Mo1 C4B 35.9(6) . . ?
C3B Mo1 C5B 60.2(8) . . ?
C4B Mo1 S1 135.5(6) . . ?
C4B Mo1 S2 119.3(5) . . ?
C4B Mo1 C1B 58.7(9) . . ?
C5B Mo1 S1 142.9(5) . . ?
C5B Mo1 S2 85.5(5) . . ?
C5B Mo1 S4 107.0(5) . . ?
C5B Mo1 C1B 35.4(4) . . ?
C5B Mo1 C2B 59.0(12) . . ?
C5B Mo1 C4B 35.5(6) . . ?
S1 Mo2 C24 124.30(10) . . ?
S3 Mo2 S1 96.80(3) . . ?
S3 Mo2 C24 84.71(9) . . ?
S4 Mo2 S1 108.36(3) . . ?
S4 Mo2 S3 104.20(3) . . ?
S4 Mo2 C21 86.44(9) . . ?
S4 Mo2 C22 114.25(10) . . ?
S4 Mo2 C23 144.90(9) . . ?
S4 Mo2 C24 125.26(10) . . ?
S4 Mo2 C25 92.67(10) . . ?
C21 Mo2 S1 118.24(9) . . ?
C21 Mo2 S3 138.30(10) . . ?
C21 Mo2 C24 57.65(13) . . ?
C21 Mo2 C25 34.85(13) . . ?
C22 Mo2 S1 88.70(9) . . ?
C22 Mo2 S3 137.14(10) . . ?
C22 Mo2 C21 34.82(13) . . ?
C22 Mo2 C24 58.17(12) . . ?
C22 Mo2 C25 57.95(12) . . ?
C23 Mo2 S1 91.50(10) . . ?
C23 Mo2 S3 101.70(10) . . ?
C23 Mo2 C21 58.51(13) . . ?
C23 Mo2 C22 35.51(13) . . ?
C23 Mo2 C24 35.23(13) . . ?
C23 Mo2 C25 58.16(13) . . ?
C25 Mo2 S1 146.04(9) . . ?
C25 Mo2 S3 103.65(9) . . ?
C25 Mo2 C24 34.21(13) . . ?
S3 Mo3 S2 93.58(3) . . ?
S3 Mo3 C11 125.09(10) . . ?
S4 Mo3 S2 104.22(3) . . ?
S4 Mo3 S3 104.70(3) . . ?
S4 Mo3 C11 127.74(10) . . ?
S4 Mo3 C12 94.33(10) . . ?
S4 Mo3 C13 87.58(9) . . ?
S4 Mo3 C14 115.05(9) . . ?
S4 Mo3 C15 146.25(9) . . ?
C11 Mo3 S2 88.78(10) . . ?
C12 Mo3 S2 109.22(11) . . ?
C12 Mo3 S3 145.74(10) . . ?
C12 Mo3 C11 34.99(13) . . ?
C12 Mo3 C13 35.41(14) . . ?
C12 Mo3 C14 58.32(13) . . ?
C13 Mo3 S2 144.30(10) . . ?
C13 Mo3 S3 116.21(10) . . ?
C13 Mo3 C11 58.59(13) . . ?
C13 Mo3 C14 34.86(12) . . ?
C14 Mo3 S2 139.03(9) . . ?
C14 Mo3 S3 87.66(9) . . ?
C14 Mo3 C11 58.41(13) . . ?
C15 Mo3 S2 103.64(9) . . ?
C15 Mo3 S3 92.15(9) . . ?
C15 Mo3 C11 35.02(13) . . ?
C15 Mo3 C12 58.42(13) . . ?
C15 Mo3 C13 58.68(12) . . ?
C15 Mo3 C14 35.45(12) . . ?
Mo1 S1 U1 90.03(3) . . ?
Mo2 S1 U1 90.60(3) . . ?
Mo2 S1 Mo1 69.44(2) . . ?
Mo1 S2 U1 89.80(3) . . ?
Mo1 S2 Mo3 73.47(3) . . ?
Mo3 S2 U1 93.45(3) . . ?
Mo2 S3 U1 90.48(3) . . ?
Mo3 S3 U1 94.25(3) . . ?
Mo3 S3 Mo2 73.56(2) . . ?
Mo2 S4 Mo1 71.87(2) . . ?
Mo3 S4 Mo1 75.59(3) . . ?
Mo3 S4 Mo2 75.50(3) . . ?
C31 O1 U1 157.9(3) . . ?
C35 O2 U1 157.3(3) . . ?
C39 O3 U1 162.2(2) . . ?
C2 C1 Mo1 71.1(6) . . ?
C2 C1 C6 126.2(10) . . ?
C5 C1 Mo1 71.2(9) . . ?
C5 C1 C2 109.1(7) . . ?
C5 C1 C6 124.8(9) . . ?
C6 C1 Mo1 124.2(7) . . ?
C1 C2 Mo1 74.6(6) . . ?
C1 C2 C7 123.8(10) . . ?
C3 C2 Mo1 72.6(6) . . ?
C3 C2 C1 107.2(7) . . ?
C3 C2 C7 128.6(11) . . ?
C7 C2 Mo1 123.7(7) . . ?
C2 C3 Mo1 73.0(5) . . ?
C2 C3 C4 108.4(7) . . ?
C2 C3 C8 125.4(12) . . ?
C4 C3 Mo1 71.9(6) . . ?
C4 C3 C8 126.1(12) . . ?
C8 C3 Mo1 124.5(7) . . ?
C3 C4 Mo1 73.4(6) . . ?
C3 C4 C5 108.1(7) . . ?
C3 C4 C9 123.7(11) . . ?
C5 C4 Mo1 73.4(9) . . ?
C5 C4 C9 128.0(11) . . ?
C9 C4 Mo1 123.2(7) . . ?
C1 C5 Mo1 74.8(8) . . ?
C1 C5 C4 107.0(7) . . ?
C1 C5 C10 128.0(10) . . ?
C4 C5 Mo1 71.6(8) . . ?
C4 C5 C10 124.0(10) . . ?
C10 C5 Mo1 127.9(13) . . ?
C1 C6 H6A 109.5 . . ?
C1 C6 H6B 109.5 . . ?
C1 C6 H6C 109.5 . . ?
H6A C6 H6B 109.5 . . ?
H6A C6 H6C 109.5 . . ?
H6B C6 H6C 109.5 . . ?
C2 C7 H7A 109.5 . . ?
C2 C7 H7B 109.5 . . ?
C2 C7 H7C 109.5 . . ?
H7A C7 H7B 109.5 . . ?
H7A C7 H7C 109.5 . . ?
H7B C7 H7C 109.5 . . ?
C3 C8 H8A 109.5 . . ?
C3 C8 H8B 109.5 . . ?
C3 C8 H8C 109.5 . . ?
H8A C8 H8B 109.5 . . ?
H8A C8 H8C 109.5 . . ?
H8B C8 H8C 109.5 . . ?
C4 C9 H9A 109.5 . . ?
C4 C9 H9B 109.5 . . ?
C4 C9 H9C 109.5 . . ?
H9A C9 H9B 109.5 . . ?
H9A C9 H9C 109.5 . . ?
H9B C9 H9C 109.5 . . ?
C5 C10 H10A 109.5 . . ?
C5 C10 H10B 109.5 . . ?
C5 C10 H10C 109.5 . . ?
H10A C10 H10B 109.5 . . ?
H10A C10 H10C 109.5 . . ?
H10B C10 H10C 109.5 . . ?
C2A C1A Mo1 73(3) . . ?
C2A C1A C5A 107.3(9) . . ?
C2A C1A C6A 127.7(18) . . ?
C5A C1A Mo1 71.5(10) . . ?
C5A C1A C6A 124.8(18) . . ?
C6A C1A Mo1 125.3(13) . . ?
C1A C2A Mo1 72(2) . . ?
C1A C2A C3A 108.6(10) . . ?
C1A C2A C7A 124.9(18) . . ?
C3A C2A Mo1 74(3) . . ?
C3A C2A C7A 126.3(17) . . ?
C7A C2A Mo1 124(4) . . ?
C2A C3A Mo1 71(3) . . ?
C2A C3A C8A 124.6(16) . . ?
C4A C3A Mo1 71.8(12) . . ?
C4A C3A C2A 107.8(10) . . ?
C4A C3A C8A 127.6(16) . . ?
C8A C3A Mo1 126(2) . . ?
C3A C4A Mo1 73.6(14) . . ?
C3A C4A C5A 107.6(10) . . ?
C3A C4A C9A 122.2(16) . . ?
C5A C4A Mo1 70.3(9) . . ?
C5A C4A C9A 129.6(16) . . ?
C9A C4A Mo1 128.9(12) . . ?
C1A C5A Mo1 73.1(10) . . ?
C1A C5A C4A 108.8(9) . . ?
C1A C5A C10A 126.6(18) . . ?
C4A C5A Mo1 74.5(9) . . ?
C4A C5A C10A 123.9(18) . . ?
C10A C5A Mo1 126.4(13) . . ?
C1A C6A H6D 109.5 . . ?
C1A C6A H6E 109.5 . . ?
C1A C6A H6F 109.5 . . ?
H6D C6A H6E 109.5 . . ?
H6D C6A H6F 109.5 . . ?
H6E C6A H6F 109.5 . . ?
C2A C7A H7D 109.5 . . ?
C2A C7A H7E 109.5 . . ?
C2A C7A H7F 109.5 . . ?
H7D C7A H7E 109.5 . . ?
H7D C7A H7F 109.5 . . ?
H7E C7A H7F 109.5 . . ?
C3A C8A H8D 109.5 . . ?
C3A C8A H8E 109.5 . . ?
C3A C8A H8F 109.5 . . ?
H8D C8A H8E 109.5 . . ?
H8D C8A H8F 109.5 . . ?
H8E C8A H8F 109.5 . . ?
C4A C9A H9D 109.5 . . ?
C4A C9A H9E 109.5 . . ?
C4A C9A H9F 109.5 . . ?
H9D C9A H9E 109.5 . . ?
H9D C9A H9F 109.5 . . ?
H9E C9A H9F 109.5 . . ?
C5A C10A H10D 109.5 . . ?
C5A C10A H10E 109.5 . . ?
C5A C10A H10F 109.5 . . ?
H10D C10A H10E 109.5 . . ?
H10D C10A H10F 109.5 . . ?
H10E C10A H10F 109.5 . . ?
C2B C1B Mo1 71(3) . . ?
C2B C1B C6B 127.9(16) . . ?
C5B C1B Mo1 70.7(15) . . ?
C5B C1B C2B 107.2(11) . . ?
C5B C1B C6B 124.6(16) . . ?
C6B C1B Mo1 128.1(17) . . ?
C1B C2B Mo1 74(3) . . ?
C1B C2B C3B 108.8(11) . . ?
C1B C2B C7B 125.6(16) . . ?
C3B C2B Mo1 70(3) . . ?
C3B C2B C7B 125.3(17) . . ?
C7B C2B Mo1 126(5) . . ?
C2B C3B Mo1 74(3) . . ?
C2B C3B C8B 124.6(18) . . ?
C4B C3B Mo1 75(3) . . ?
C4B C3B C2B 107.1(11) . . ?
C4B C3B C8B 128.1(18) . . ?
C8B C3B Mo1 120(3) . . ?
C3B C4B Mo1 69(3) . . ?
C3B C4B C9B 125.0(19) . . ?
C5B C4B Mo1 71(2) . . ?
C5B C4B C3B 108.0(11) . . ?
C5B C4B C9B 126.8(18) . . ?
C9B C4B Mo1 120(3) . . ?
C1B C5B Mo1 73.9(15) . . ?
C1B C5B C4B 108.5(11) . . ?
C1B C5B C10B 124.8(18) . . ?
C4B C5B Mo1 73(2) . . ?
C4B C5B C10B 125.0(18) . . ?
C10B C5B Mo1 130.3(19) . . ?
C1B C6B H6G 109.5 . . ?
C1B C6B H6H 109.5 . . ?
C1B C6B H6I 109.5 . . ?
H6G C6B H6H 109.5 . . ?
H6G C6B H6I 109.5 . . ?
H6H C6B H6I 109.5 . . ?
C2B C7B H7G 109.5 . . ?
C2B C7B H7H 109.5 . . ?
C2B C7B H7I 109.5 . . ?
H7G C7B H7H 109.5 . . ?
H7G C7B H7I 109.5 . . ?
H7H C7B H7I 109.5 . . ?
C3B C8B H8G 109.5 . . ?
C3B C8B H8H 109.5 . . ?
C3B C8B H8I 109.5 . . ?
H8G C8B H8H 109.5 . . ?
H8G C8B H8I 109.5 . . ?
H8H C8B H8I 109.5 . . ?
C4B C9B H9G 109.5 . . ?
C4B C9B H9H 109.5 . . ?
C4B C9B H9I 109.5 . . ?
H9G C9B H9H 109.5 . . ?
H9G C9B H9I 109.5 . . ?
H9H C9B H9I 109.5 . . ?
C5B C10B H10G 109.5 . . ?
C5B C10B H10H 109.5 . . ?
C5B C10B H10I 109.5 . . ?
H10G C10B H10H 109.5 . . ?
H10G C10B H10I 109.5 . . ?
H10H C10B H10I 109.5 . . ?
C12 C11 Mo3 71.8(2) . . ?
C12 C11 C16 126.8(4) . . ?
C15 C11 Mo3 71.67(19) . . ?
C15 C11 C12 107.8(3) . . ?
C15 C11 C16 125.2(4) . . ?
C16 C11 Mo3 126.0(3) . . ?
C11 C12 Mo3 73.2(2) . . ?
C11 C12 C13 108.4(3) . . ?
C11 C12 C17 126.5(4) . . ?
C13 C12 Mo3 72.56(19) . . ?
C13 C12 C17 124.6(4) . . ?
C17 C12 Mo3 126.4(3) . . ?
C12 C13 Mo3 72.0(2) . . ?
C12 C13 C18 125.2(4) . . ?
C14 C13 Mo3 72.67(19) . . ?
C14 C13 C12 107.6(3) . . ?
C14 C13 C18 126.7(4) . . ?
C18 C13 Mo3 126.9(2) . . ?
C13 C14 Mo3 72.47(19) . . ?
C13 C14 C15 108.2(3) . . ?
C13 C14 C19 126.7(3) . . ?
C15 C14 Mo3 71.79(19) . . ?
C15 C14 C19 124.9(3) . . ?
C19 C14 Mo3 125.5(2) . . ?
C11 C15 Mo3 73.31(19) . . ?
C11 C15 C14 108.0(3) . . ?
C11 C15 C20 126.9(3) . . ?
C14 C15 Mo3 72.76(18) . . ?
C14 C15 C20 124.7(3) . . ?
C20 C15 Mo3 125.1(2) . . ?
C11 C16 H16A 109.5 . . ?
C11 C16 H16B 109.5 . . ?
C11 C16 H16C 109.5 . . ?
H16A C16 H16B 109.5 . . ?
H16A C16 H16C 109.5 . . ?
H16B C16 H16C 109.5 . . ?
C12 C17 H17A 109.5 . . ?
C12 C17 H17B 109.5 . . ?
C12 C17 H17C 109.5 . . ?
H17A C17 H17B 109.5 . . ?
H17A C17 H17C 109.5 . . ?
H17B C17 H17C 109.5 . . ?
C13 C18 H18A 109.5 . . ?
C13 C18 H18B 109.5 . . ?
C13 C18 H18C 109.5 . . ?
H18A C18 H18B 109.5 . . ?
H18A C18 H18C 109.5 . . ?
H18B C18 H18C 109.5 . . ?
C14 C19 H19A 109.5 . . ?
C14 C19 H19B 109.5 . . ?
C14 C19 H19C 109.5 . . ?
H19A C19 H19B 109.5 . . ?
H19A C19 H19C 109.5 . . ?
H19B C19 H19C 109.5 . . ?
C15 C20 H20A 109.5 . . ?
C15 C20 H20B 109.5 . . ?
C15 C20 H20C 109.5 . . ?
H20A C20 H20B 109.5 . . ?
H20A C20 H20C 109.5 . . ?
H20B C20 H20C 109.5 . . ?
C22 C21 Mo2 72.3(2) . . ?
C22 C21 C25 108.2(3) . . ?
C22 C21 C26 127.1(4) . . ?
C25 C21 Mo2 73.2(2) . . ?
C25 C21 C26 124.4(4) . . ?
C26 C21 Mo2 125.4(3) . . ?
C21 C22 Mo2 72.9(2) . . ?
C21 C22 C23 108.1(3) . . ?
C21 C22 C27 126.8(4) . . ?
C23 C22 Mo2 72.10(19) . . ?
C23 C22 C27 125.0(4) . . ?
C27 C22 Mo2 124.1(3) . . ?
C22 C23 Mo2 72.39(19) . . ?
C22 C23 C24 107.2(3) . . ?
C22 C23 C28 126.4(4) . . ?
C24 C23 Mo2 74.4(2) . . ?
C24 C23 C28 126.2(4) . . ?
C28 C23 Mo2 123.2(3) . . ?
C23 C24 Mo2 70.42(19) . . ?
C23 C24 C29 127.3(4) . . ?
C25 C24 Mo2 72.0(2) . . ?
C25 C24 C23 107.8(3) . . ?
C25 C24 C29 124.8(4) . . ?
C29 C24 Mo2 126.0(2) . . ?
C21 C25 Mo2 71.9(2) . . ?
C21 C25 C30 124.8(4) . . ?
C24 C25 Mo2 73.8(2) . . ?
C24 C25 C21 108.7(3) . . ?
C24 C25 C30 125.9(4) . . ?
C30 C25 Mo2 127.3(3) . . ?
C21 C26 H26A 109.5 . . ?
C21 C26 H26B 109.5 . . ?
C21 C26 H26C 109.5 . . ?
H26A C26 H26B 109.5 . . ?
H26A C26 H26C 109.5 . . ?
H26B C26 H26C 109.5 . . ?
C22 C27 H27A 109.5 . . ?
C22 C27 H27B 109.5 . . ?
C22 C27 H27C 109.5 . . ?
H27A C27 H27B 109.5 . . ?
H27A C27 H27C 109.5 . . ?
H27B C27 H27C 109.5 . . ?
C23 C28 H28A 109.5 . . ?
C23 C28 H28B 109.5 . . ?
C23 C28 H28C 109.5 . . ?
H28A C28 H28B 109.5 . . ?
H28A C28 H28C 109.5 . . ?
H28B C28 H28C 109.5 . . ?
C24 C29 H29A 109.5 . . ?
C24 C29 H29B 109.5 . . ?
C24 C29 H29C 109.5 . . ?
H29A C29 H29B 109.5 . . ?
H29A C29 H29C 109.5 . . ?
H29B C29 H29C 109.5 . . ?
C25 C30 H30A 109.5 . . ?
C25 C30 H30B 109.5 . . ?
C25 C30 H30C 109.5 . . ?
H30A C30 H30B 109.5 . . ?
H30A C30 H30C 109.5 . . ?
H30B C30 H30C 109.5 . . ?
O1 C31 C32 109.4(4) . . ?
O1 C31 C33 108.2(4) . . ?
O1 C31 C34 108.1(4) . . ?
C32 C31 C33 113.5(6) . . ?
C32 C31 C34 109.1(6) . . ?
C33 C31 C34 108.4(5) . . ?
C31 C32 H32A 109.5 . . ?
C31 C32 H32B 109.5 . . ?
C31 C32 H32C 109.5 . . ?
H32A C32 H32B 109.5 . . ?
H32A C32 H32C 109.5 . . ?
H32B C32 H32C 109.5 . . ?
C31 C33 H33A 109.5 . . ?
C31 C33 H33B 109.5 . . ?
C31 C33 H33C 109.5 . . ?
H33A C33 H33B 109.5 . . ?
H33A C33 H33C 109.5 . . ?
H33B C33 H33C 109.5 . . ?
C31 C34 H34A 109.5 . . ?
C31 C34 H34B 109.5 . . ?
C31 C34 H34C 109.5 . . ?
H34A C34 H34B 109.5 . . ?
H34A C34 H34C 109.5 . . ?
H34B C34 H34C 109.5 . . ?
O2 C35 C36 108.9(3) . . ?
O2 C35 C37 108.1(4) . . ?
O2 C35 C38 108.5(4) . . ?
C36 C35 C37 110.1(4) . . ?
C36 C35 C38 110.5(4) . . ?
C38 C35 C37 110.8(5) . . ?
C35 C36 H36A 109.5 . . ?
C35 C36 H36B 109.5 . . ?
C35 C36 H36C 109.5 . . ?
H36A C36 H36B 109.5 . . ?
H36A C36 H36C 109.5 . . ?
H36B C36 H36C 109.5 . . ?
C35 C37 H37A 109.5 . . ?
C35 C37 H37B 109.5 . . ?
C35 C37 H37C 109.5 . . ?
H37A C37 H37B 109.5 . . ?
H37A C37 H37C 109.5 . . ?
H37B C37 H37C 109.5 . . ?
C35 C38 H38A 109.5 . . ?
C35 C38 H38B 109.5 . . ?
C35 C38 H38C 109.5 . . ?
H38A C38 H38B 109.5 . . ?
H38A C38 H38C 109.5 . . ?
H38B C38 H38C 109.5 . . ?
O3 C39 C40 108.8(3) . . ?
O3 C39 C41 108.9(3) . . ?
O3 C39 C42 108.4(3) . . ?
C40 C39 C41 110.3(4) . . ?
C40 C39 C42 109.7(4) . . ?
C41 C39 C42 110.7(4) . . ?
C39 C40 H40A 109.5 . . ?
C39 C40 H40B 109.5 . . ?
C39 C40 H40C 109.5 . . ?
H40A C40 H40B 109.5 . . ?
H40A C40 H40C 109.5 . . ?
H40B C40 H40C 109.5 . . ?
C39 C41 H41A 109.5 . . ?
C39 C41 H41B 109.5 . . ?
C39 C41 H41C 109.5 . . ?
H41A C41 H41B 109.5 . . ?
H41A C41 H41C 109.5 . . ?
H41B C41 H41C 109.5 . . ?
C39 C42 H42A 109.5 . . ?
C39 C42 H42B 109.5 . . ?
C39 C42 H42C 109.5 . . ?
H42A C42 H42B 109.5 . . ?
H42A C42 H42C 109.5 . . ?
H42B C42 H42C 109.5 . . ?

loop_
_geom_bond_atom_site_label_1
_geom_bond_atom_site_label_2
_geom_bond_distance
_geom_bond_site_symmetry_2
_geom_bond_publ_flag
U1 S1 2.7252(8) . ?
U1 S2 2.7558(8) . ?
U1 S3 2.7371(8) . ?
U1 O1 2.089(3) . ?
U1 O2 2.092(3) . ?
U1 O3 2.080(3) . ?
Mo1 S1 2.4019(9) . ?
Mo1 S2 2.3782(9) . ?
Mo1 S4 2.3261(8) . ?
Mo1 C1 2.438(11) . ?
Mo1 C2 2.393(9) . ?
Mo1 C3 2.388(10) . ?
Mo1 C4 2.368(11) . ?
Mo1 C5 2.39(2) . ?
Mo1 C1A 2.343(19) . ?
Mo1 C2A 2.35(6) . ?
Mo1 C3A 2.40(3) . ?
Mo1 C4A 2.378(15) . ?
Mo1 C5A 2.322(18) . ?
Mo1 C1B 2.36(2) . ?
Mo1 C2B 2.33(7) . ?
Mo1 C3B 2.28(4) . ?
Mo1 C4B 2.35(5) . ?
Mo1 C5B 2.32(3) . ?
Mo2 S1 2.3907(8) . ?
Mo2 S3 2.3827(8) . ?
Mo2 S4 2.3256(8) . ?
Mo2 C21 2.359(4) . ?
Mo2 C22 2.351(3) . ?
Mo2 C23 2.347(3) . ?
Mo2 C24 2.399(3) . ?
Mo2 C25 2.377(4) . ?
Mo3 S2 2.3846(9) . ?
Mo3 S3 2.3701(8) . ?
Mo3 S4 2.3225(8) . ?
Mo3 C11 2.371(3) . ?
Mo3 C12 2.353(3) . ?
Mo3 C13 2.360(3) . ?
Mo3 C14 2.362(3) . ?
Mo3 C15 2.350(3) . ?
O1 C31 1.422(4) . ?
O2 C35 1.421(5) . ?
O3 C39 1.421(4) . ?
C1 C2 1.425(9) . ?
C1 C5 1.413(9) . ?
C1 C6 1.500(10) . ?
C2 C3 1.416(10) . ?
C2 C7 1.497(11) . ?
C3 C4 1.418(10) . ?
C3 C8 1.495(11) . ?
C4 C5 1.432(9) . ?
C4 C9 1.506(11) . ?
C5 C10 1.483(10) . ?
C6 H6A 0.9800 . ?
C6 H6B 0.9800 . ?
C6 H6C 0.9800 . ?
C7 H7A 0.9800 . ?
C7 H7B 0.9800 . ?
C7 H7C 0.9800 . ?
C8 H8A 0.9800 . ?
C8 H8B 0.9800 . ?
C8 H8C 0.9800 . ?
C9 H9A 0.9800 . ?
C9 H9B 0.9800 . ?
C9 H9C 0.9800 . ?
C10 H10A 0.9800 . ?
C10 H10B 0.9800 . ?
C10 H10C 0.9800 . ?
C1A C2A 1.417(12) . ?
C1A C5A 1.420(12) . ?
C1A C6A 1.491(15) . ?
C2A C3A 1.424(12) . ?
C2A C7A 1.499(14) . ?
C3A C4A 1.421(12) . ?
C3A C8A 1.494(14) . ?
C4A C5A 1.421(12) . ?
C4A C9A 1.522(15) . ?
C5A C10A 1.494(14) . ?
C6A H6D 0.9800 . ?
C6A H6E 0.9800 . ?
C6A H6F 0.9800 . ?
C7A H7D 0.9800 . ?
C7A H7E 0.9800 . ?
C7A H7F 0.9800 . ?
C8A H8D 0.9800 . ?
C8A H8E 0.9800 . ?
C8A H8F 0.9800 . ?
C9A H9D 0.9800 . ?
C9A H9E 0.9800 . ?
C9A H9F 0.9800 . ?
C10A H10D 0.9800 . ?
C10A H10E 0.9800 . ?
C10A H10F 0.9800 . ?
C1B C2B 1.422(12) . ?
C1B C5B 1.420(13) . ?
C1B C6B 1.495(15) . ?
C2B C3B 1.426(12) . ?
C2B C7B 1.504(15) . ?
C3B C4B 1.425(13) . ?
C3B C8B 1.490(16) . ?
C4B C5B 1.423(13) . ?
C4B C9B 1.523(16) . ?
C5B C10B 1.491(15) . ?
C6B H6G 0.9800 . ?
C6B H6H 0.9800 . ?
C6B H6I 0.9800 . ?
C7B H7G 0.9800 . ?
C7B H7H 0.9800 . ?
C7B H7I 0.9800 . ?
C8B H8G 0.9800 . ?
C8B H8H 0.9800 . ?
C8B H8I 0.9800 . ?
C9B H9G 0.9800 . ?
C9B H9H 0.9800 . ?
C9B H9I 0.9800 . ?
C10B H10G 0.9800 . ?
C10B H10H 0.9800 . ?
C10B H10I 0.9800 . ?
C11 C12 1.420(5) . ?
C11 C15 1.420(5) . ?
C11 C16 1.494(6) . ?
C12 C13 1.433(6) . ?
C12 C17 1.501(5) . ?
C13 C14 1.414(5) . ?
C13 C18 1.504(5) . ?
C14 C15 1.435(5) . ?
C14 C19 1.503(5) . ?
C15 C20 1.500(5) . ?
C16 H16A 0.9800 . ?
C16 H16B 0.9800 . ?
C16 H16C 0.9800 . ?
C17 H17A 0.9800 . ?
C17 H17B 0.9800 . ?
C17 H17C 0.9800 . ?
C18 H18A 0.9800 . ?
C18 H18B 0.9800 . ?
C18 H18C 0.9800 . ?
C19 H19A 0.9800 . ?
C19 H19B 0.9800 . ?
C19 H19C 0.9800 . ?
C20 H20A 0.9800 . ?
C20 H20B 0.9800 . ?
C20 H20C 0.9800 . ?
C21 C22 1.409(5) . ?
C21 C25 1.418(5) . ?
C21 C26 1.514(5) . ?
C22 C23 1.433(5) . ?
C22 C27 1.500(5) . ?
C23 C24 1.437(5) . ?
C23 C28 1.497(5) . ?
C24 C25 1.405(6) . ?
C24 C29 1.501(5) . ?
C25 C30 1.502(5) . ?
C26 H26A 0.9800 . ?
C26 H26B 0.9800 . ?
C26 H26C 0.9800 . ?
C27 H27A 0.9800 . ?
C27 H27B 0.9800 . ?
C27 H27C 0.9800 . ?
C28 H28A 0.9800 . ?
C28 H28B 0.9800 . ?
C28 H28C 0.9800 . ?
C29 H29A 0.9800 . ?
C29 H29B 0.9800 . ?
C29 H29C 0.9800 . ?
C30 H30A 0.9800 . ?
C30 H30B 0.9800 . ?
C30 H30C 0.9800 . ?
C31 C32 1.479(7) . ?
C31 C33 1.502(7) . ?
C31 C34 1.518(8) . ?
C32 H32A 0.9800 . ?
C32 H32B 0.9800 . ?
C32 H32C 0.9800 . ?
C33 H33A 0.9800 . ?
C33 H33B 0.9800 . ?
C33 H33C 0.9800 . ?
C34 H34A 0.9800 . ?
C34 H34B 0.9800 . ?
C34 H34C 0.9800 . ?
C35 C36 1.513(6) . ?
C35 C37 1.534(7) . ?
C35 C38 1.521(7) . ?
C36 H36A 0.9800 . ?
C36 H36B 0.9800 . ?
C36 H36C 0.9800 . ?
C37 H37A 0.9800 . ?
C37 H37B 0.9800 . ?
C37 H37C 0.9800 . ?
C38 H38A 0.9800 . ?
C38 H38B 0.9800 . ?
C38 H38C 0.9800 . ?
C39 C40 1.517(6) . ?
C39 C41 1.517(6) . ?
C39 C42 1.534(6) . ?
C40 H40A 0.9800 . ?
C40 H40B 0.9800 . ?
C40 H40C 0.9800 . ?
C41 H41A 0.9800 . ?
C41 H41B 0.9800 . ?
C41 H41C 0.9800 . ?
C42 H42A 0.9800 . ?
C42 H42B 0.9800 . ?
C42 H42C 0.9800 . ?

loop_
_geom_torsion_atom_site_label_1
_geom_torsion_atom_site_label_2
_geom_torsion_atom_site_label_3
_geom_torsion_atom_site_label_4
_geom_torsion
_geom_torsion_site_symmetry_1
_geom_torsion_site_symmetry_2
_geom_torsion_site_symmetry_3
_geom_torsion_site_symmetry_4
_geom_torsion_publ_flag
U1 O1 C31 C32 61.4(9) . . . . ?
U1 O1 C31 C33 -62.7(9) . . . . ?
U1 O1 C31 C34 -179.9(6) . . . . ?
U1 O2 C35 C36 37.4(9) . . . . ?
U1 O2 C35 C37 156.9(5) . . . . ?
U1 O2 C35 C38 -83.0(8) . . . . ?
U1 O3 C39 C40 48.3(10) . . . . ?
U1 O3 C39 C41 -71.9(9) . . . . ?
U1 O3 C39 C42 167.6(7) . . . . ?
Mo1 C1 C2 C3 -65.8(7) . . . . ?
Mo1 C1 C2 C7 120.5(10) . . . . ?
Mo1 C1 C5 C4 64.8(12) . . . . ?
Mo1 C1 C5 C10 -126(2) . . . . ?
Mo1 C2 C3 C4 -63.6(7) . . . . ?
Mo1 C2 C3 C8 120.6(10) . . . . ?
Mo1 C3 C4 C5 -65.7(12) . . . . ?
Mo1 C3 C4 C9 119.3(10) . . . . ?
Mo1 C4 C5 C1 -67.0(13) . . . . ?
Mo1 C4 C5 C10 124(2) . . . . ?
Mo1 C1A C2A C3A -66(4) . . . . ?
Mo1 C1A C2A C7A 119(6) . . . . ?
Mo1 C1A C5A C4A 66.6(14) . . . . ?
Mo1 C1A C5A C10A -123(2) . . . . ?
Mo1 C2A C3A C4A -63(2) . . . . ?
Mo1 C2A C3A C8A 120(3) . . . . ?
Mo1 C3A C4A C5A -62.5(14) . . . . ?
Mo1 C3A C4A C9A 126.0(17) . . . . ?
Mo1 C4A C5A C1A -65.6(14) . . . . ?
Mo1 C4A C5A C10A 123.7(19) . . . . ?
Mo1 C1B C2B C3B -62(5) . . . . ?
Mo1 C1B C2B C7B 123(7) . . . . ?
Mo1 C1B C5B C4B 66(3) . . . . ?
Mo1 C1B C5B C10B -128(3) . . . . ?
Mo1 C2B C3B C4B -68(4) . . . . ?
Mo1 C2B C3B C8B 116(4) . . . . ?
Mo1 C3B C4B C5B -61(3) . . . . ?
Mo1 C3B C4B C9B 113(5) . . . . ?
Mo1 C4B C5B C1B -66(2) . . . . ?
Mo1 C4B C5B C10B 128(3) . . . . ?
Mo2 C21 C22 C23 -64.0(2) . . . . ?
Mo2 C21 C22 C27 120.2(4) . . . . ?
Mo2 C21 C25 C24 65.1(3) . . . . ?
Mo2 C21 C25 C30 -123.4(4) . . . . ?
Mo2 C22 C23 C24 -66.8(2) . . . . ?
Mo2 C22 C23 C28 118.7(4) . . . . ?
Mo2 C23 C24 C25 -62.7(2) . . . . ?
Mo2 C23 C24 C29 120.9(4) . . . . ?
Mo2 C24 C25 C21 -63.9(3) . . . . ?
Mo2 C24 C25 C30 124.7(4) . . . . ?
Mo3 C11 C12 C13 -64.5(2) . . . . ?
Mo3 C11 C12 C17 123.3(4) . . . . ?
Mo3 C11 C15 C14 65.0(2) . . . . ?
Mo3 C11 C15 C20 -121.8(4) . . . . ?
Mo3 C12 C13 C14 -64.5(2) . . . . ?
Mo3 C12 C13 C18 122.9(3) . . . . ?
Mo3 C13 C14 C15 -63.3(2) . . . . ?
Mo3 C13 C14 C19 121.7(3) . . . . ?
Mo3 C14 C15 C11 -65.4(2) . . . . ?
Mo3 C14 C15 C20 121.2(3) . . . . ?
C1 C2 C3 Mo1 67.1(7) . . . . ?
C1 C2 C3 C4 3.5(12) . . . . ?
C1 C2 C3 C8 -172.3(10) . . . . ?
C2 C1 C5 Mo1 -61.4(9) . . . . ?
C2 C1 C5 C4 3.4(19) . . . . ?
C2 C1 C5 C10 172.1(18) . . . . ?
C2 C3 C4 Mo1 64.3(7) . . . . ?
C2 C3 C4 C5 -1.4(15) . . . . ?
C2 C3 C4 C9 -176.4(10) . . . . ?
C3 C4 C5 Mo1 65.7(8) . . . . ?
C3 C4 C5 C1 -1.2(19) . . . . ?
C3 C4 C5 C10 -170.5(16) . . . . ?
C5 C1 C2 Mo1 61.4(12) . . . . ?
C5 C1 C2 C3 -4.3(15) . . . . ?
C5 C1 C2 C7 -178.0(13) . . . . ?
C6 C1 C2 Mo1 -119.1(11) . . . . ?
C6 C1 C2 C3 175.1(10) . . . . ?
C6 C1 C2 C7 1.4(17) . . . . ?
C6 C1 C5 Mo1 119.2(11) . . . . ?
C6 C1 C5 C4 -176.0(12) . . . . ?
C6 C1 C5 C10 -7(3) . . . . ?
C7 C2 C3 Mo1 -119.6(10) . . . . ?
C7 C2 C3 C4 176.8(10) . . . . ?
C7 C2 C3 C8 1.0(17) . . . . ?
C8 C3 C4 Mo1 -119.9(10) . . . . ?
C8 C3 C4 C5 174.4(13) . . . . ?
C8 C3 C4 C9 -0.7(17) . . . . ?
C9 C4 C5 Mo1 -119.5(12) . . . . ?
C9 C4 C5 C1 173.5(12) . . . . ?
C9 C4 C5 C10 4(3) . . . . ?
C1A C2A C3A Mo1 65(4) . . . . ?
C1A C2A C3A C4A 2(6) . . . . ?
C1A C2A C3A C8A -175(3) . . . . ?
C2A C1A C5A Mo1 -64(3) . . . . ?
C2A C1A C5A C4A 2(4) . . . . ?
C2A C1A C5A C10A 172(4) . . . . ?
C2A C3A C4A Mo1 62(4) . . . . ?
C2A C3A C4A C5A -1(4) . . . . ?
C2A C3A C4A C9A -172(4) . . . . ?
C3A C4A C5A Mo1 64.7(18) . . . . ?
C3A C4A C5A C1A -1(2) . . . . ?
C3A C4A C5A C10A -172(2) . . . . ?
C5A C1A C2A Mo1 63.6(19) . . . . ?
C5A C1A C2A C3A -3(6) . . . . ?
C5A C1A C2A C7A -177(5) . . . . ?
C6A C1A C2A Mo1 -122(3) . . . . ?
C6A C1A C2A C3A 172(3) . . . . ?
C6A C1A C2A C7A -2(8) . . . . ?
C6A C1A C5A Mo1 121(2) . . . . ?
C6A C1A C5A C4A -172.8(18) . . . . ?
C6A C1A C5A C10A -2(3) . . . . ?
C7A C2A C3A Mo1 -121(6) . . . . ?
C7A C2A C3A C4A 176(5) . . . . ?
C7A C2A C3A C8A -1(9) . . . . ?
C8A C3A C4A Mo1 -121(3) . . . . ?
C8A C3A C4A C5A 176(3) . . . . ?
C8A C3A C4A C9A 5(4) . . . . ?
C9A C4A C5A Mo1 -124.7(19) . . . . ?
C9A C4A C5A C1A 169.7(18) . . . . ?
C9A C4A C5A C10A -1(3) . . . . ?
C1B C2B C3B Mo1 64(4) . . . . ?
C1B C2B C3B C4B -4(7) . . . . ?
C1B C2B C3B C8B 180(4) . . . . ?
C2B C1B C5B Mo1 -62(4) . . . . ?
C2B C1B C5B C4B 4(5) . . . . ?
C2B C1B C5B C10B 169(4) . . . . ?
C2B C3B C4B Mo1 67(4) . . . . ?
C2B C3B C4B C5B 6(6) . . . . ?
C2B C3B C4B C9B -180(5) . . . . ?
C3B C4B C5B Mo1 60(4) . . . . ?
C3B C4B C5B C1B -6(5) . . . . ?
C3B C4B C5B C10B -172(3) . . . . ?
C5B C1B C2B Mo1 62(2) . . . . ?
C5B C1B C2B C3B 0(6) . . . . ?
C5B C1B C2B C7B -175(6) . . . . ?
C6B C1B C2B Mo1 -124(3) . . . . ?
C6B C1B C2B C3B 174(4) . . . . ?
C6B C1B C2B C7B -1(9) . . . . ?
C6B C1B C5B Mo1 124(3) . . . . ?
C6B C1B C5B C4B -171(3) . . . . ?
C6B C1B C5B C10B -5(5) . . . . ?
C7B C2B C3B Mo1 -121(7) . . . . ?
C7B C2B C3B C4B 171(6) . . . . ?
C7B C2B C3B C8B -5(10) . . . . ?
C8B C3B C4B Mo1 -117(5) . . . . ?
C8B C3B C4B C5B -178(4) . . . . ?
C8B C3B C4B C9B -4(8) . . . . ?
C9B C4B C5B Mo1 -114(5) . . . . ?
C9B C4B C5B C1B 180(4) . . . . ?
C9B C4B C5B C10B 14(7) . . . . ?
C11 C12 C13 Mo3 64.9(2) . . . . ?
C11 C12 C13 C14 0.4(4) . . . . ?
C11 C12 C13 C18 -172.2(3) . . . . ?
C12 C11 C15 Mo3 -63.2(2) . . . . ?
C12 C11 C15 C14 1.9(4) . . . . ?
C12 C11 C15 C20 175.1(3) . . . . ?
C12 C13 C14 Mo3 64.0(2) . . . . ?
C12 C13 C14 C15 0.7(4) . . . . ?
C12 C13 C14 C19 -174.3(3) . . . . ?
C13 C14 C15 Mo3 63.8(2) . . . . ?
C13 C14 C15 C11 -1.6(4) . . . . ?
C13 C14 C15 C20 -175.0(3) . . . . ?
C15 C11 C12 Mo3 63.1(2) . . . . ?
C15 C11 C12 C13 -1.4(4) . . . . ?
C15 C11 C12 C17 -173.7(3) . . . . ?
C16 C11 C12 Mo3 -121.8(4) . . . . ?
C16 C11 C12 C13 173.7(3) . . . . ?
C16 C11 C12 C17 1.4(6) . . . . ?
C16 C11 C15 Mo3 121.6(4) . . . . ?
C16 C11 C15 C14 -173.4(3) . . . . ?
C16 C11 C15 C20 -0.1(6) . . . . ?
C17 C12 C13 Mo3 -122.7(4) . . . . ?
C17 C12 C13 C14 172.9(3) . . . . ?
C17 C12 C13 C18 0.3(6) . . . . ?
C18 C13 C14 Mo3 -123.5(3) . . . . ?
C18 C13 C14 C15 173.2(3) . . . . ?
C18 C13 C14 C19 -1.8(6) . . . . ?
C19 C14 C15 Mo3 -121.1(3) . . . . ?
C19 C14 C15 C11 173.5(3) . . . . ?
C19 C14 C15 C20 0.1(5) . . . . ?
C21 C22 C23 Mo2 64.5(2) . . . . ?
C21 C22 C23 C24 -2.2(4) . . . . ?
C21 C22 C23 C28 -176.8(3) . . . . ?
C22 C21 C25 Mo2 -64.3(2) . . . . ?
C22 C21 C25 C24 0.8(4) . . . . ?
C22 C21 C25 C30 172.3(3) . . . . ?
C22 C23 C24 Mo2 65.5(2) . . . . ?
C22 C23 C24 C25 2.7(4) . . . . ?
C22 C23 C24 C29 -173.6(3) . . . . ?
C23 C24 C25 Mo2 61.7(2) . . . . ?
C23 C24 C25 C21 -2.2(4) . . . . ?
C23 C24 C25 C30 -173.6(3) . . . . ?
C25 C21 C22 Mo2 64.9(2) . . . . ?
C25 C21 C22 C23 0.9(4) . . . . ?
C25 C21 C22 C27 -174.9(3) . . . . ?
C26 C21 C22 Mo2 -121.4(4) . . . . ?
C26 C21 C22 C23 174.6(4) . . . . ?
C26 C21 C22 C27 -1.2(6) . . . . ?
C26 C21 C25 Mo2 121.8(4) . . . . ?
C26 C21 C25 C24 -173.1(3) . . . . ?
C26 C21 C25 C30 -1.6(6) . . . . ?
C27 C22 C23 Mo2 -119.6(4) . . . . ?
C27 C22 C23 C24 173.6(3) . . . . ?
C27 C22 C23 C28 -0.9(6) . . . . ?
C28 C23 C24 Mo2 -120.0(4) . . . . ?
C28 C23 C24 C25 177.3(3) . . . . ?
C28 C23 C24 C29 0.9(6) . . . . ?
C29 C24 C25 Mo2 -121.8(4) . . . . ?
C29 C24 C25 C21 174.3(3) . . . . ?
C29 C24 C25 C30 2.9(6) . . . . ?

loop_
_exptl_oxdiff_crystal_face_indexfrac_h
_exptl_oxdiff_crystal_face_indexfrac_k
_exptl_oxdiff_crystal_face_indexfrac_l
_exptl_oxdiff_crystal_face_x
_exptl_oxdiff_crystal_face_y
_exptl_oxdiff_crystal_face_z
-0.9866 4.7904 14.5402 -0.1826 0.9831 -0.0090
0.9866 -4.7904 -14.5402 0.1826 -0.9831 0.0090
-6.2595 3.3528 -4.5027 -0.9434 -0.2797 -0.1781
5.5737 -5.2128 5.4748 0.8928 0.2646 0.3646
0.1117 -10.4234 6.8987 0.2622 0.0770 0.9619
-0.1117 10.4234 -6.8987 -0.2622 -0.0770 -0.9619
6.6898 2.5762 2.5452 0.8690 0.3607 -0.3387
-6.4199 -4.7082 -0.8618 -0.7806 -0.3242 0.5344
